data_4066118
loop_
_publ_author_name
'Spirk, Stefan'
'Belaj, Ferdinand'
'Albering, J\"org H.'
'Pietschnig, Rudolf'

_publ_section_title
;
 Formation of a Silylated 1-Silaallene via an Intermediate
 1-Chloro-1-silaallene
;
_journal_issue 13
_journal_name_full Organometallics
_journal_page_first 2981
_journal_paper_doi 10.1021/om100299w
_journal_volume 29
_journal_year 2010
_chemical_compound_source 'synthetical product'
_chemical_formula_moiety 'C29 H34 Cl2 Si2'
_chemical_formula_sum 'C29 H34 Cl2 Si2'
_chemical_formula_weight 509.64
_chemical_name_common 2,6-dimesitylphenyldichloro(trimethylsilylethinyl)silane
_chemical_name_systematic ' ?'
_space_group_IT_number 61
_symmetry_cell_setting orthorhombic
_symmetry_space_group_name_Hall '-P 2ac 2ab'
_symmetry_space_group_name_H-M 'P b c a'
_atom_sites_solution_hydrogens refined
_atom_sites_solution_primary direct
_atom_sites_solution_secondary difmap
_audit_creation_method 'manual edited SHELXL-97 .cif file'
_cell_angle_alpha 90.00
_cell_angle_beta 90.00
_cell_angle_gamma 90.00
_cell_formula_units_Z 8
_cell_length_a 8.9277(7)
_cell_length_b 17.0219(14)
_cell_length_c 36.188(3)
_cell_measurement_reflns_used 9944
_cell_measurement_temperature 100(2)
_cell_measurement_theta_max 29.53
_cell_measurement_theta_min 2.39
_cell_volume 5499.4(8)
_computing_cell_refinement 'Bruker SAINT'
_computing_data_collection 'Bruker APEXII'
_computing_data_reduction 'Bruker SAINT'
_computing_molecular_graphics 'Bruker SHELXTL'
_computing_publication_material 'Bruker SHELXTL'
_computing_structure_refinement 'SHELXL-97 (Sheldrick,2008)'
_computing_structure_solution 'SHELXS-97 (Sheldrick,2008)'
_diffrn_ambient_temperature 100(2)
_diffrn_measured_fraction_theta_full 1.000
_diffrn_measured_fraction_theta_max 1.000
_diffrn_measurement_device_type 'Bruker APEX-II CCD'
_diffrn_measurement_method '\f and \w scans'
_diffrn_radiation_monochromator graphite
_diffrn_radiation_source 'fine-focus sealed tube'
_diffrn_radiation_type MoK\a
_diffrn_radiation_wavelength 0.71073
_diffrn_reflns_av_R_equivalents 0.0430
_diffrn_reflns_av_sigmaI/netI 0.0221
_diffrn_reflns_limit_h_max 11
_diffrn_reflns_limit_h_min -10
_diffrn_reflns_limit_k_max 22
_diffrn_reflns_limit_k_min -20
_diffrn_reflns_limit_l_max 47
_diffrn_reflns_limit_l_min -46
_diffrn_reflns_number 75701
_diffrn_reflns_theta_full 27.50
_diffrn_reflns_theta_max 27.50
_diffrn_reflns_theta_min 2.39
_diffrn_standards_number 0
_exptl_absorpt_coefficient_mu 0.339
_exptl_absorpt_correction_T_max 0.9653
_exptl_absorpt_correction_T_min 0.9368
_exptl_absorpt_correction_type multi-scan
_exptl_absorpt_process_details SADABS
_exptl_crystal_colour colorless
_exptl_crystal_density_diffrn 1.231
_exptl_crystal_density_method 'not measured'
_exptl_crystal_description block
_exptl_crystal_F_000 2160
_exptl_crystal_size_max 0.19
_exptl_crystal_size_mid 0.13
_exptl_crystal_size_min 0.11
_refine_diff_density_max 0.381
_refine_diff_density_min -0.278
_refine_diff_density_rms 0.049
_refine_ls_extinction_method none
_refine_ls_goodness_of_fit_ref 1.040
_refine_ls_hydrogen_treatment constr
_refine_ls_matrix_type full
_refine_ls_number_parameters 319
_refine_ls_number_reflns 6308
_refine_ls_number_restraints 0
_refine_ls_restrained_S_all 1.040
_refine_ls_R_factor_all 0.0409
_refine_ls_R_factor_gt 0.0311
_refine_ls_shift/su_max 0.001
_refine_ls_shift/su_mean 0.000
_refine_ls_structure_factor_coef Fsqd
_refine_ls_weighting_details 'calc w=1/[\s^2^(Fo^2^)+(0.0353P)^2^+3.3420P] where P=(Fo^2^+2Fc^2^)/3'
_refine_ls_weighting_scheme calc
_refine_ls_wR_factor_gt 0.0757
_refine_ls_wR_factor_ref 0.0813
_reflns_number_gt 5303
_reflns_number_total 6308
_reflns_threshold_expression >2sigma(I)
_cod_data_source_file om100299w_si_002.cif
_cod_data_source_block SICL2
_cod_original_cell_volume 5499.4(7)
_cod_database_code 4066118

loop_
_symmetry_equiv_pos_as_xyz
'x, y, z'
'-x+1/2, -y, z+1/2'
'-x, y+1/2, -z+1/2'
'x+1/2, -y+1/2, -z'
'-x, -y, -z'
'x-1/2, y, -z-1/2'
'x, -y-1/2, z-1/2'
'-x-1/2, y-1/2, z'

loop_
_atom_site_label
_atom_site_type_symbol
_atom_site_fract_x
_atom_site_fract_y
_atom_site_fract_z
_atom_site_U_iso_or_equiv
_atom_site_adp_type
_atom_site_occupancy
_atom_site_symmetry_multiplicity
_atom_site_calc_flag
_atom_site_refinement_flags
Si1 Si 0.94401(4) 0.24561(2) 0.128492(10) 0.01408(9) Uani 1 1 d .
Si2 Si 1.32512(4) 0.19769(2) 0.034529(11) 0.01855(10) Uani 1 1 d .
Cl1 Cl 0.80024(4) 0.31894(2) 0.100770(10) 0.02288(9) Uani 1 1 d .
Cl2 Cl 1.05034(4) 0.31355(2) 0.167085(10) 0.02485(9) Uani 1 1 d .
C1 C 0.83475(15) 0.16252(8) 0.14889(4) 0.0135(3) Uani 1 1 d .
C2 C 0.70886(15) 0.17780(8) 0.17205(4) 0.0155(3) Uani 1 1 d .
C3 C 0.61517(16) 0.11612(9) 0.18258(4) 0.0190(3) Uani 1 1 d .
H3 H 0.5310 0.1267 0.1979 0.018(2) Uiso 1 1 calc R
C4 C 0.64250(16) 0.03980(9) 0.17120(4) 0.0200(3) Uani 1 1 d .
H4 H 0.5756 -0.0012 0.1779 0.018(2) Uiso 1 1 calc R
C5 C 0.76806(16) 0.02373(8) 0.15003(4) 0.0174(3) Uani 1 1 d .
H5 H 0.7881 -0.0289 0.1428 0.018(2) Uiso 1 1 calc R
C6 C 0.86596(15) 0.08368(8) 0.13910(4) 0.0145(3) Uani 1 1 d .
C7 C 1.00310(15) 0.05637(8) 0.11884(4) 0.0157(3) Uani 1 1 d .
C8 C 0.98846(16) 0.02675(8) 0.08281(4) 0.0179(3) Uani 1 1 d .
C9 C 1.11185(17) -0.00740(8) 0.06587(4) 0.0221(3) Uani 1 1 d .
H9 H 1.1018 -0.0274 0.0415 0.025(3) Uiso 1 1 calc R
C10 C 1.24984(18) -0.01319(9) 0.08353(5) 0.0257(3) Uani 1 1 d .
C11 C 1.26273(17) 0.01778(9) 0.11882(5) 0.0247(3) Uani 1 1 d .
H11 H 1.3567 0.0150 0.1311 0.025(3) Uiso 1 1 calc R
C12 C 1.14191(16) 0.05300(8) 0.13700(4) 0.0198(3) Uani 1 1 d .
C13 C 0.84282(17) 0.03435(9) 0.06208(4) 0.0225(3) Uani 1 1 d .
H13A H 0.8609 0.0269 0.0356 0.042(3) Uiso 1 1 calc R
H13B H 0.8005 0.0867 0.0663 0.042(3) Uiso 1 1 calc R
H13C H 0.7723 -0.0056 0.0709 0.042(3) Uiso 1 1 calc R
C14 C 1.3815(2) -0.05291(10) 0.06493(6) 0.0377(4) Uani 1 1 d .
H14A H 1.4748 -0.0354 0.0765 0.064(4) Uiso 1 1 calc R
H14B H 1.3827 -0.0391 0.0386 0.064(4) Uiso 1 1 calc R
H14C H 1.3721 -0.1100 0.0676 0.064(4) Uiso 1 1 calc R
C15 C 1.16548(18) 0.08743(10) 0.17501(4) 0.0262(3) Uani 1 1 d .
H15A H 1.2515 0.0619 0.1868 0.048(4) Uiso 1 1 calc R
H15B H 1.0756 0.0788 0.1900 0.048(4) Uiso 1 1 calc R
H15C H 1.1846 0.1439 0.1729 0.048(4) Uiso 1 1 calc R
C16 C 0.67721(15) 0.25639(8) 0.18908(4) 0.0150(3) Uani 1 1 d .
C17 C 0.56452(15) 0.30619(9) 0.17543(4) 0.0165(3) Uani 1 1 d .
C18 C 0.53560(15) 0.37668(9) 0.19371(4) 0.0180(3) Uani 1 1 d .
H18 H 0.4617 0.4112 0.1840 0.020(3) Uiso 1 1 calc R
C19 C 0.61175(16) 0.39799(8) 0.22568(4) 0.0187(3) Uani 1 1 d .
C20 C 0.71867(16) 0.34658(9) 0.23958(4) 0.0185(3) Uani 1 1 d .
H20 H 0.7703 0.3600 0.2616 0.020(3) Uiso 1 1 calc R
C21 C 0.75226(16) 0.27588(8) 0.22208(4) 0.0168(3) Uani 1 1 d .
C22 C 0.46893(16) 0.28401(10) 0.14255(4) 0.0227(3) Uani 1 1 d .
H22A H 0.3757 0.2598 0.1512 0.052(4) Uiso 1 1 calc R
H22B H 0.5236 0.2466 0.1270 0.052(4) Uiso 1 1 calc R
H22C H 0.4456 0.3312 0.1282 0.052(4) Uiso 1 1 calc R
C23 C 0.57917(19) 0.47446(9) 0.24523(5) 0.0261(3) Uani 1 1 d .
H23A H 0.6271 0.5178 0.2319 0.045(3) Uiso 1 1 calc R
H23B H 0.6186 0.4722 0.2705 0.045(3) Uiso 1 1 calc R
H23C H 0.4707 0.4831 0.2460 0.045(3) Uiso 1 1 calc R
C24 C 0.86201(17) 0.22013(9) 0.24006(4) 0.0217(3) Uani 1 1 d .
H24A H 0.9128 0.2469 0.2605 0.050(4) Uiso 1 1 calc R
H24B H 0.9363 0.2031 0.2218 0.050(4) Uiso 1 1 calc R
H24C H 0.8081 0.1742 0.2496 0.050(4) Uiso 1 1 calc R
C25 C 1.08489(16) 0.21930(8) 0.09440(4) 0.0174(3) Uani 1 1 d .
C26 C 1.17969(16) 0.21035(8) 0.07084(4) 0.0187(3) Uani 1 1 d .
C27 C 1.2582(2) 0.12735(11) -0.00098(4) 0.0301(4) Uani 1 1 d .
H27A H 1.2406 0.0760 0.0105 0.057(4) Uiso 1 1 calc R
H27B H 1.3341 0.1221 -0.0204 0.057(4) Uiso 1 1 calc R
H27C H 1.1647 0.1468 -0.0118 0.057(4) Uiso 1 1 calc R
C28 C 1.49958(18) 0.15976(11) 0.05616(5) 0.0317(4) Uani 1 1 d .
H28A H 1.5574 0.2037 0.0663 0.057(4) Uiso 1 1 calc R
H28B H 1.5595 0.1323 0.0375 0.057(4) Uiso 1 1 calc R
H28C H 1.4738 0.1233 0.0761 0.057(4) Uiso 1 1 calc R
C29 C 1.3561(2) 0.29525(11) 0.01307(6) 0.0390(5) Uani 1 1 d .
H29A H 1.2604 0.3164 0.0043 0.061(4) Uiso 1 1 calc R
H29B H 1.4251 0.2899 -0.0078 0.061(4) Uiso 1 1 calc R
H29C H 1.3993 0.3311 0.0314 0.061(4) Uiso 1 1 calc R

loop_
_atom_site_aniso_label
_atom_site_aniso_U_11
_atom_site_aniso_U_22
_atom_site_aniso_U_33
_atom_site_aniso_U_23
_atom_site_aniso_U_13
_atom_site_aniso_U_12
Si1 0.01325(18) 0.01394(18) 0.01506(18) -0.00111(14) 0.00192(14) -0.00074(14)
Si2 0.01506(19) 0.0199(2) 0.0207(2) -0.00351(16) 0.00449(15) 0.00000(15)
Cl1 0.02104(18) 0.02198(18) 0.02562(19) 0.00723(14) 0.00408(14) 0.00521(13)
Cl2 0.02299(19) 0.0275(2) 0.02407(19) -0.00996(15) 0.00295(14) -0.00935(14)
C1 0.0123(6) 0.0158(6) 0.0123(6) 0.0000(5) -0.0021(5) -0.0013(5)
C2 0.0138(6) 0.0191(7) 0.0137(6) -0.0007(5) -0.0015(5) -0.0012(5)
C3 0.0152(7) 0.0236(8) 0.0181(7) -0.0026(6) 0.0026(5) -0.0035(6)
C4 0.0195(7) 0.0208(7) 0.0198(7) 0.0013(6) 0.0003(6) -0.0070(6)
C5 0.0199(7) 0.0154(7) 0.0168(7) -0.0009(5) -0.0030(5) -0.0016(5)
C6 0.0138(6) 0.0174(7) 0.0123(6) 0.0003(5) -0.0029(5) 0.0004(5)
C7 0.0149(6) 0.0123(6) 0.0198(7) 0.0021(5) 0.0003(5) 0.0012(5)
C8 0.0189(7) 0.0121(6) 0.0227(7) -0.0010(5) 0.0005(6) 0.0000(5)
C9 0.0244(8) 0.0139(7) 0.0281(8) -0.0030(6) 0.0059(6) 0.0016(6)
C10 0.0198(7) 0.0156(7) 0.0417(10) 0.0029(7) 0.0084(7) 0.0040(6)
C11 0.0155(7) 0.0204(8) 0.0382(9) 0.0078(7) -0.0020(6) 0.0030(6)
C12 0.0187(7) 0.0165(7) 0.0242(8) 0.0053(6) -0.0023(6) 0.0001(5)
C13 0.0236(8) 0.0246(8) 0.0194(7) -0.0054(6) -0.0023(6) 0.0014(6)
C14 0.0270(9) 0.0266(9) 0.0594(13) -0.0028(8) 0.0130(9) 0.0090(7)
C15 0.0207(8) 0.0324(9) 0.0255(8) 0.0041(7) -0.0074(6) -0.0008(6)
C16 0.0127(6) 0.0179(7) 0.0145(6) -0.0010(5) 0.0033(5) -0.0023(5)
C17 0.0131(6) 0.0219(7) 0.0143(7) -0.0003(5) 0.0030(5) -0.0024(5)
C18 0.0150(7) 0.0202(7) 0.0188(7) 0.0024(6) 0.0033(5) 0.0014(5)
C19 0.0194(7) 0.0185(7) 0.0181(7) -0.0023(6) 0.0063(6) -0.0020(5)
C20 0.0191(7) 0.0226(7) 0.0139(7) -0.0027(6) 0.0009(5) -0.0044(6)
C21 0.0147(6) 0.0199(7) 0.0158(7) 0.0002(6) 0.0023(5) -0.0022(5)
C22 0.0167(7) 0.0320(8) 0.0194(7) -0.0033(6) -0.0022(6) 0.0011(6)
C23 0.0301(9) 0.0220(8) 0.0262(8) -0.0061(6) 0.0034(7) 0.0019(6)
C24 0.0231(8) 0.0237(8) 0.0183(7) -0.0006(6) -0.0037(6) 0.0007(6)
C25 0.0173(7) 0.0151(7) 0.0200(7) -0.0007(6) 0.0005(5) -0.0007(5)
C26 0.0177(7) 0.0168(7) 0.0215(7) -0.0012(6) 0.0004(6) -0.0012(5)
C27 0.0305(9) 0.0383(9) 0.0216(8) -0.0070(7) 0.0015(7) -0.0051(7)
C28 0.0197(8) 0.0461(11) 0.0294(9) -0.0101(8) -0.0005(7) 0.0056(7)
C29 0.0403(10) 0.0279(9) 0.0488(11) 0.0051(8) 0.0241(9) 0.0003(8)

loop_
_atom_type_symbol
_atom_type_description
_atom_type_scat_dispersion_real
_atom_type_scat_dispersion_imag
_atom_type_scat_source
C C 0.0033 0.0016 'International Tables Vol C Tables 4.2.6.8 and 6.1.1.4'
H H 0.0000 0.0000 'International Tables Vol C Tables 4.2.6.8 and 6.1.1.4'
Si Si 0.0817 0.0704 'International Tables Vol C Tables 4.2.6.8 and 6.1.1.4'
Cl Cl 0.1484 0.1585 'International Tables Vol C Tables 4.2.6.8 and 6.1.1.4'

loop_
_geom_angle_atom_site_label_1
_geom_angle_atom_site_label_2
_geom_angle_atom_site_label_3
_geom_angle
C25 Si1 C1 116.26(6)
C25 Si1 Cl2 106.34(5)
C1 Si1 Cl2 113.57(5)
C25 Si1 Cl1 104.53(5)
C1 Si1 Cl1 109.07(4)
Cl2 Si1 Cl1 106.26(2)
C29 Si2 C27 109.64(9)
C29 Si2 C28 111.24(9)
C27 Si2 C28 109.71(8)
C29 Si2 C26 107.24(7)
C27 Si2 C26 109.85(7)
C28 Si2 C26 109.13(7)
C6 C1 C2 118.38(12)
C6 C1 Si1 121.03(10)
C2 C1 Si1 120.34(10)
C3 C2 C1 119.71(13)
C3 C2 C16 116.49(12)
C1 C2 C16 123.56(12)
C4 C3 C2 121.28(13)
C4 C3 H3 119.4
C2 C3 H3 119.4
C3 C4 C5 119.51(13)
C3 C4 H4 120.2
C5 C4 H4 120.2
C4 C5 C6 121.16(13)
C4 C5 H5 119.4
C6 C5 H5 119.4
C5 C6 C1 119.80(13)
C5 C6 C7 114.92(12)
C1 C6 C7 125.20(12)
C12 C7 C8 120.14(13)
C12 C7 C6 120.29(13)
C8 C7 C6 119.26(12)
C9 C8 C7 119.12(14)
C9 C8 C13 120.06(13)
C7 C8 C13 120.79(13)
C8 C9 C10 121.97(15)
C8 C9 H9 119.0
C10 C9 H9 119.0
C11 C10 C9 118.02(14)
C11 C10 C14 120.99(15)
C9 C10 C14 120.99(16)
C10 C11 C12 122.16(14)
C10 C11 H11 118.9
C12 C11 H11 118.9
C11 C12 C7 118.58(14)
C11 C12 C15 119.17(14)
C7 C12 C15 122.24(13)
C8 C13 H13A 109.5
C8 C13 H13B 109.5
H13A C13 H13B 109.5
C8 C13 H13C 109.5
H13A C13 H13C 109.5
H13B C13 H13C 109.5
C10 C14 H14A 109.5
C10 C14 H14B 109.5
H14A C14 H14B 109.5
C10 C14 H14C 109.5
H14A C14 H14C 109.5
H14B C14 H14C 109.5
C12 C15 H15A 109.5
C12 C15 H15B 109.5
H15A C15 H15B 109.5
C12 C15 H15C 109.5
H15A C15 H15C 109.5
H15B C15 H15C 109.5
C17 C16 C21 119.76(13)
C17 C16 C2 121.91(12)
C21 C16 C2 117.95(12)
C18 C17 C16 119.02(13)
C18 C17 C22 118.92(13)
C16 C17 C22 122.00(13)
C19 C18 C17 121.92(13)
C19 C18 H18 119.0
C17 C18 H18 119.0
C20 C19 C18 118.24(13)
C20 C19 C23 120.38(13)
C18 C19 C23 121.38(14)
C19 C20 C21 121.84(13)
C19 C20 H20 119.1
C21 C20 H20 119.1
C20 C21 C16 119.11(13)
C20 C21 C24 119.11(13)
C16 C21 C24 121.70(13)
C17 C22 H22A 109.5
C17 C22 H22B 109.5
H22A C22 H22B 109.5
C17 C22 H22C 109.5
H22A C22 H22C 109.5
H22B C22 H22C 109.5
C19 C23 H23A 109.5
C19 C23 H23B 109.5
H23A C23 H23B 109.5
C19 C23 H23C 109.5
H23A C23 H23C 109.5
H23B C23 H23C 109.5
C21 C24 H24A 109.5
C21 C24 H24B 109.5
H24A C24 H24B 109.5
C21 C24 H24C 109.5
H24A C24 H24C 109.5
H24B C24 H24C 109.5
C26 C25 Si1 172.92(13)
C25 C26 Si2 179.41(14)
Si2 C27 H27A 109.5
Si2 C27 H27B 109.5
H27A C27 H27B 109.5
Si2 C27 H27C 109.5
H27A C27 H27C 109.5
H27B C27 H27C 109.5
Si2 C28 H28A 109.5
Si2 C28 H28B 109.5
H28A C28 H28B 109.5
Si2 C28 H28C 109.5
H28A C28 H28C 109.5
H28B C28 H28C 109.5
Si2 C29 H29A 109.5
Si2 C29 H29B 109.5
H29A C29 H29B 109.5
Si2 C29 H29C 109.5
H29A C29 H29C 109.5
H29B C29 H29C 109.5

loop_
_geom_bond_atom_site_label_1
_geom_bond_atom_site_label_2
_geom_bond_distance
Si1 C25 1.8178(15)
Si1 C1 1.8701(14)
Si1 Cl2 2.0468(5)
Si1 Cl1 2.0522(5)
Si2 C29 1.8541(18)
Si2 C27 1.8552(17)
Si2 C28 1.8589(17)
Si2 C26 1.8598(15)
C1 C6 1.4157(19)
C1 C2 1.4259(19)
C2 C3 1.3955(19)
C2 C16 1.4997(19)
C3 C4 1.384(2)
C3 H3 0.9500
C4 C5 1.385(2)
C4 H4 0.9500
C5 C6 1.4007(19)
C5 H5 0.9500
C6 C7 1.5007(19)
C7 C12 1.404(2)
C7 C8 1.404(2)
C8 C9 1.388(2)
C8 C13 1.507(2)
C9 C10 1.391(2)
C9 H9 0.9500
C10 C11 1.387(2)
C10 C14 1.514(2)
C11 C12 1.398(2)
C11 H11 0.9500
C12 C15 1.510(2)
C13 H13A 0.9800
C13 H13B 0.9800
C13 H13C 0.9800
C14 H14A 0.9800
C14 H14B 0.9800
C14 H14C 0.9800
C15 H15A 0.9800
C15 H15B 0.9800
C15 H15C 0.9800
C16 C17 1.4051(19)
C16 C21 1.4090(19)
C17 C18 1.394(2)
C17 C22 1.5121(19)
C18 C19 1.390(2)
C18 H18 0.9500
C19 C20 1.389(2)
C19 C23 1.510(2)
C20 C21 1.393(2)
C20 H20 0.9500
C21 C24 1.511(2)
C22 H22A 0.9800
C22 H22B 0.9800
C22 H22C 0.9800
C23 H23A 0.9800
C23 H23B 0.9800
C23 H23C 0.9800
C24 H24A 0.9800
C24 H24B 0.9800
C24 H24C 0.9800
C25 C26 1.211(2)
C27 H27A 0.9800
C27 H27B 0.9800
C27 H27C 0.9800
C28 H28A 0.9800
C28 H28B 0.9800
C28 H28C 0.9800
C29 H29A 0.9800
C29 H29B 0.9800
C29 H29C 0.9800

loop_
_geom_torsion_atom_site_label_1
_geom_torsion_atom_site_label_2
_geom_torsion_atom_site_label_3
_geom_torsion_atom_site_label_4
_geom_torsion
C25 Si1 C1 C6 2.50(13)
Cl2 Si1 C1 C6 -121.38(10)
Cl1 Si1 C1 C6 120.31(10)
C25 Si1 C1 C2 -171.61(10)
Cl2 Si1 C1 C2 64.50(11)
Cl1 Si1 C1 C2 -53.80(11)
C6 C1 C2 C3 -3.82(19)
Si1 C1 C2 C3 170.45(11)
C6 C1 C2 C16 170.34(12)
Si1 C1 C2 C16 -15.39(18)
C1 C2 C3 C4 0.5(2)
C16 C2 C3 C4 -174.08(13)
C2 C3 C4 C5 2.3(2)
C3 C4 C5 C6 -1.7(2)
C4 C5 C6 C1 -1.7(2)
C4 C5 C6 C7 175.41(13)
C2 C1 C6 C5 4.41(19)
Si1 C1 C6 C5 -169.82(10)
C2 C1 C6 C7 -172.39(12)
Si1 C1 C6 C7 13.38(19)
C5 C6 C7 C12 -103.02(15)
C1 C6 C7 C12 73.92(18)
C5 C6 C7 C8 70.56(17)
C1 C6 C7 C8 -112.50(16)
C12 C7 C8 C9 1.5(2)
C6 C7 C8 C9 -172.08(13)
C12 C7 C8 C13 -176.24(13)
C6 C7 C8 C13 10.2(2)
C7 C8 C9 C10 0.0(2)
C13 C8 C9 C10 177.77(14)
C8 C9 C10 C11 -1.2(2)
C8 C9 C10 C14 178.11(14)
C9 C10 C11 C12 1.0(2)
C14 C10 C11 C12 -178.36(15)
C10 C11 C12 C7 0.5(2)
C10 C11 C12 C15 -178.34(14)
C8 C7 C12 C11 -1.7(2)
C6 C7 C12 C11 171.78(13)
C8 C7 C12 C15 177.05(13)
C6 C7 C12 C15 -9.4(2)
C3 C2 C16 C17 -81.29(17)
C1 C2 C16 C17 104.38(16)
C3 C2 C16 C21 91.57(16)
C1 C2 C16 C21 -82.76(17)
C21 C16 C17 C18 4.0(2)
C2 C16 C17 C18 176.70(12)
C21 C16 C17 C22 -173.24(13)
C2 C16 C17 C22 -0.5(2)
C16 C17 C18 C19 -2.0(2)
C22 C17 C18 C19 175.24(13)
C17 C18 C19 C20 -0.5(2)
C17 C18 C19 C23 -179.91(13)
C18 C19 C20 C21 1.1(2)
C23 C19 C20 C21 -179.49(13)
C19 C20 C21 C16 0.9(2)
C19 C20 C21 C24 -175.84(13)
C17 C16 C21 C20 -3.4(2)
C2 C16 C21 C20 -176.42(12)
C17 C16 C21 C24 173.23(13)
C2 C16 C21 C24 0.21(19)
